data_4119786
loop_
_publ_author_name
'Dong-Xu Xue'
'Amy J. Cairns'
'Youssef Belmabkhout'
'Lukasz Wojtas'
'Yunling Liu'
'Mohamed H. Alkordi'
'Mohamed Eddaoudi'

_publ_section_title
;
 Tunable Rare-Earth fcu-MOFs: A Platform for Systematic Enhancement of CO2
 Adsorption Energetics and Uptake
;
_journal_name_full 'Journal of the American Chemical Society'
_journal_page_first 7660
_journal_page_last 7667
_journal_paper_doi 10.1021/ja401429x
_journal_volume 135
_journal_year 2013
_chemical_formula_sum 'C84 H42 F6 O38 Tb6'
_chemical_formula_weight 2726.70
_chemical_name_systematic
;
 ?
;
_space_group_IT_number 225
_symmetry_cell_setting cubic
_symmetry_space_group_name_Hall '-F 4 2 3'
_symmetry_space_group_name_H-M 'F m -3 m'
_atom_sites_solution_hydrogens geom
_atom_sites_solution_primary direct
_atom_sites_solution_secondary difmap
_audit_creation_method SHELXL-97
_cell_angle_alpha 90.00
_cell_angle_beta 90.00
_cell_angle_gamma 90.00
_cell_formula_units_Z 4
_cell_length_a 27.5127(12)
_cell_length_b 27.5127(12)
_cell_length_c 27.5127(12)
_cell_measurement_temperature 100(2)
_cell_volume 20825.7(16)
_computing_cell_refinement 'APEX2 (Bruker, 2010); SAINT (Bruker, 2009)'
_computing_data_collection 'APEX2 (Bruker, 2010)'
_computing_data_reduction 'SAINT (Bruker, 2009);XPREP(Sheldrick,2008)'
_computing_publication_material 'APEX2 (Bruker, 2010)'
_computing_structure_refinement 'SHELXL-97 (Sheldrick, 2008)'
_computing_structure_solution 'SHELXS-97 (Sheldrick, 2008)'
_diffrn_ambient_temperature 100(2)
_diffrn_measured_fraction_theta_full 0.996
_diffrn_measured_fraction_theta_max 0.996
_diffrn_measurement_device_type 'Bruker X8 PROSPECTOR APEX2 CCD'
_diffrn_measurement_method 'phi and omega scans'
_diffrn_radiation_monochromator 'Incoatec Quazar Multilayer Mirror'
_diffrn_radiation_source 'Incoatec I\mS microfocus x-ray source'
_diffrn_radiation_type CuK\a
_diffrn_radiation_wavelength 1.54184
_diffrn_reflns_av_R_equivalents 0.0442
_diffrn_reflns_av_sigmaI/netI 0.0173
_diffrn_reflns_limit_h_max 31
_diffrn_reflns_limit_h_min -26
_diffrn_reflns_limit_k_max 31
_diffrn_reflns_limit_k_min -29
_diffrn_reflns_limit_l_max 31
_diffrn_reflns_limit_l_min -26
_diffrn_reflns_number 20823
_diffrn_reflns_theta_full 63.44
_diffrn_reflns_theta_max 63.44
_diffrn_reflns_theta_min 2.78
_exptl_absorpt_coefficient_mu 10.186
_exptl_absorpt_correction_T_max 0.4290
_exptl_absorpt_correction_T_min 0.4290
_exptl_absorpt_correction_type multi-scan
_exptl_absorpt_process_details 'SADABS; (Sheldrick, 2003)'
_exptl_crystal_colour colorless
_exptl_crystal_density_diffrn 0.870
_exptl_crystal_description polyhedron
_exptl_crystal_F_000 5176
_exptl_crystal_size_max 0.10
_exptl_crystal_size_mid 0.10
_exptl_crystal_size_min 0.10
_platon_squeeze_details
;
;
_refine_diff_density_max 0.839
_refine_diff_density_min -0.716
_refine_diff_density_rms 0.095
_refine_ls_extinction_method none
_refine_ls_goodness_of_fit_ref 1.051
_refine_ls_hydrogen_treatment constr
_refine_ls_matrix_type full
_refine_ls_number_parameters 59
_refine_ls_number_reflns 917
_refine_ls_number_restraints 38
_refine_ls_restrained_S_all 1.070
_refine_ls_R_factor_all 0.0420
_refine_ls_R_factor_gt 0.0402
_refine_ls_shift/su_max 0.000
_refine_ls_shift/su_mean 0.000
_refine_ls_structure_factor_coef Fsqd
_refine_ls_weighting_details 'calc w=1/[\s^2^(Fo^2^)+(0.0673P)^2^+183.8919P] where P=(Fo^2^+2Fc^2^)/3'
_refine_ls_weighting_scheme calc
_refine_ls_wR_factor_gt 0.1105
_refine_ls_wR_factor_ref 0.1125
_reflns_number_gt 858
_reflns_number_total 917
_reflns_threshold_expression >2sigma(I)
_cod_data_source_file ja401429x_si_007.cif
_cod_data_source_block TbFBPDC
_cod_database_code 4119786

loop_
_symmetry_equiv_pos_as_xyz
'x, y, z'
'-x, -y, z'
'-x, y, -z'
'x, -y, -z'
'z, x, y'
'z, -x, -y'
'-z, -x, y'
'-z, x, -y'
'y, z, x'
'-y, z, -x'
'y, -z, -x'
'-y, -z, x'
'y, x, -z'
'-y, -x, -z'
'y, -x, z'
'-y, x, z'
'x, z, -y'
'-x, z, y'
'-x, -z, -y'
'x, -z, y'
'z, y, -x'
'z, -y, x'
'-z, y, x'
'-z, -y, -x'
'x, y+1/2, z+1/2'
'-x, -y+1/2, z+1/2'
'-x, y+1/2, -z+1/2'
'x, -y+1/2, -z+1/2'
'z, x+1/2, y+1/2'
'z, -x+1/2, -y+1/2'
'-z, -x+1/2, y+1/2'
'-z, x+1/2, -y+1/2'
'y, z+1/2, x+1/2'
'-y, z+1/2, -x+1/2'
'y, -z+1/2, -x+1/2'
'-y, -z+1/2, x+1/2'
'y, x+1/2, -z+1/2'
'-y, -x+1/2, -z+1/2'
'y, -x+1/2, z+1/2'
'-y, x+1/2, z+1/2'
'x, z+1/2, -y+1/2'
'-x, z+1/2, y+1/2'
'-x, -z+1/2, -y+1/2'
'x, -z+1/2, y+1/2'
'z, y+1/2, -x+1/2'
'z, -y+1/2, x+1/2'
'-z, y+1/2, x+1/2'
'-z, -y+1/2, -x+1/2'
'x+1/2, y, z+1/2'
'-x+1/2, -y, z+1/2'
'-x+1/2, y, -z+1/2'
'x+1/2, -y, -z+1/2'
'z+1/2, x, y+1/2'
'z+1/2, -x, -y+1/2'
'-z+1/2, -x, y+1/2'
'-z+1/2, x, -y+1/2'
'y+1/2, z, x+1/2'
'-y+1/2, z, -x+1/2'
'y+1/2, -z, -x+1/2'
'-y+1/2, -z, x+1/2'
'y+1/2, x, -z+1/2'
'-y+1/2, -x, -z+1/2'
'y+1/2, -x, z+1/2'
'-y+1/2, x, z+1/2'
'x+1/2, z, -y+1/2'
'-x+1/2, z, y+1/2'
'-x+1/2, -z, -y+1/2'
'x+1/2, -z, y+1/2'
'z+1/2, y, -x+1/2'
'z+1/2, -y, x+1/2'
'-z+1/2, y, x+1/2'
'-z+1/2, -y, -x+1/2'
'x+1/2, y+1/2, z'
'-x+1/2, -y+1/2, z'
'-x+1/2, y+1/2, -z'
'x+1/2, -y+1/2, -z'
'z+1/2, x+1/2, y'
'z+1/2, -x+1/2, -y'
'-z+1/2, -x+1/2, y'
'-z+1/2, x+1/2, -y'
'y+1/2, z+1/2, x'
'-y+1/2, z+1/2, -x'
'y+1/2, -z+1/2, -x'
'-y+1/2, -z+1/2, x'
'y+1/2, x+1/2, -z'
'-y+1/2, -x+1/2, -z'
'y+1/2, -x+1/2, z'
'-y+1/2, x+1/2, z'
'x+1/2, z+1/2, -y'
'-x+1/2, z+1/2, y'
'-x+1/2, -z+1/2, -y'
'x+1/2, -z+1/2, y'
'z+1/2, y+1/2, -x'
'z+1/2, -y+1/2, x'
'-z+1/2, y+1/2, x'
'-z+1/2, -y+1/2, -x'
'-x, -y, -z'
'x, y, -z'
'x, -y, z'
'-x, y, z'
'-z, -x, -y'
'-z, x, y'
'z, x, -y'
'z, -x, y'
'-y, -z, -x'
'y, -z, x'
'-y, z, x'
'y, z, -x'
'-y, -x, z'
'y, x, z'
'-y, x, -z'
'y, -x, -z'
'-x, -z, y'
'x, -z, -y'
'x, z, y'
'-x, z, -y'
'-z, -y, x'
'-z, y, -x'
'z, -y, -x'
'z, y, x'
'-x, -y+1/2, -z+1/2'
'x, y+1/2, -z+1/2'
'x, -y+1/2, z+1/2'
'-x, y+1/2, z+1/2'
'-z, -x+1/2, -y+1/2'
'-z, x+1/2, y+1/2'
'z, x+1/2, -y+1/2'
'z, -x+1/2, y+1/2'
'-y, -z+1/2, -x+1/2'
'y, -z+1/2, x+1/2'
'-y, z+1/2, x+1/2'
'y, z+1/2, -x+1/2'
'-y, -x+1/2, z+1/2'
'y, x+1/2, z+1/2'
'-y, x+1/2, -z+1/2'
'y, -x+1/2, -z+1/2'
'-x, -z+1/2, y+1/2'
'x, -z+1/2, -y+1/2'
'x, z+1/2, y+1/2'
'-x, z+1/2, -y+1/2'
'-z, -y+1/2, x+1/2'
'-z, y+1/2, -x+1/2'
'z, -y+1/2, -x+1/2'
'z, y+1/2, x+1/2'
'-x+1/2, -y, -z+1/2'
'x+1/2, y, -z+1/2'
'x+1/2, -y, z+1/2'
'-x+1/2, y, z+1/2'
'-z+1/2, -x, -y+1/2'
'-z+1/2, x, y+1/2'
'z+1/2, x, -y+1/2'
'z+1/2, -x, y+1/2'
'-y+1/2, -z, -x+1/2'
'y+1/2, -z, x+1/2'
'-y+1/2, z, x+1/2'
'y+1/2, z, -x+1/2'
'-y+1/2, -x, z+1/2'
'y+1/2, x, z+1/2'
'-y+1/2, x, -z+1/2'
'y+1/2, -x, -z+1/2'
'-x+1/2, -z, y+1/2'
'x+1/2, -z, -y+1/2'
'x+1/2, z, y+1/2'
'-x+1/2, z, -y+1/2'
'-z+1/2, -y, x+1/2'
'-z+1/2, y, -x+1/2'
'z+1/2, -y, -x+1/2'
'z+1/2, y, x+1/2'
'-x+1/2, -y+1/2, -z'
'x+1/2, y+1/2, -z'
'x+1/2, -y+1/2, z'
'-x+1/2, y+1/2, z'
'-z+1/2, -x+1/2, -y'
'-z+1/2, x+1/2, y'
'z+1/2, x+1/2, -y'
'z+1/2, -x+1/2, y'
'-y+1/2, -z+1/2, -x'
'y+1/2, -z+1/2, x'
'-y+1/2, z+1/2, x'
'y+1/2, z+1/2, -x'
'-y+1/2, -x+1/2, z'
'y+1/2, x+1/2, z'
'-y+1/2, x+1/2, -z'
'y+1/2, -x+1/2, -z'
'-x+1/2, -z+1/2, y'
'x+1/2, -z+1/2, -y'
'x+1/2, z+1/2, y'
'-x+1/2, z+1/2, -y'
'-z+1/2, -y+1/2, x'
'-z+1/2, y+1/2, -x'
'z+1/2, -y+1/2, -x'
'z+1/2, y+1/2, x'

loop_
_atom_site_label
_atom_site_type_symbol
_atom_site_fract_x
_atom_site_fract_y
_atom_site_fract_z
_atom_site_U_iso_or_equiv
_atom_site_adp_type
_atom_site_occupancy
_atom_site_symmetry_multiplicity
_atom_site_calc_flag
_atom_site_refinement_flags
_atom_site_disorder_assembly
_atom_site_disorder_group
Tb1 Tb 0.100405(19) 1.0000 0.0000 0.0325(3) Uani 1 8 d S . .
C1 C 0.1203(2) 0.8797(2) 0.0000 0.085(4) Uani 1 4 d SD . .
C2 C 0.1583(3) 0.8420(3) 0.0116(5) 0.066(5) Uani 0.50 2 d SPDU A -1
C3 C 0.2078(3) 0.8532(4) 0.0126(3) 0.139(7) Uani 0.50 1 d PDU A -1
H3 H 0.2170 0.8865 0.0121 0.167 Uiso 0.38 1 calc PR A -1
F1 F 0.2230(9) 0.9002(6) 0.0121(5) 0.208 Uiso 0.13 1 d PD B -1
C4 C 0.2449(4) 0.8180(3) 0.0142(4) 0.132(7) Uani 0.50 1 d PDU A -1
H4 H 0.2782 0.8270 0.0149 0.158 Uiso 0.50 1 calc PR A -1
C5 C 0.23079(16) 0.76928(16) 0.0147(6) 0.097(7) Uani 0.50 2 d SPDU A -1
O2 O 0.04628(9) 1.04628(9) 0.04628(9) 0.0151(10) Uani 1 6 d S . .
O3 O 0.1978(7) 1.0000 0.0000 0.170(7) Uani 1 8 d S . .
O12 O 0.13637(17) 0.92325(18) 0.0000 0.0720(14) Uani 1 2 d S A .

loop_
_atom_site_aniso_label
_atom_site_aniso_U_11
_atom_site_aniso_U_22
_atom_site_aniso_U_33
_atom_site_aniso_U_23
_atom_site_aniso_U_13
_atom_site_aniso_U_12
Tb1 0.0175(3) 0.0400(3) 0.0400(3) 0.000 0.000 0.000
C1 0.078(6) 0.078(6) 0.100(9) 0.000 0.000 0.044(7)
C2 0.063(15) 0.067(16) 0.067(13) 0.009(15) 0.001(15) 0.027(6)
C3 0.115(9) 0.085(7) 0.216(18) -0.007(10) 0.002(11) 0.058(7)
C4 0.111(9) 0.109(8) 0.175(18) 0.009(9) -0.002(9) 0.064(8)
C5 0.085(16) 0.086(16) 0.121(17) -0.005(16) 0.006(16) 0.045(8)
O2 0.0151(10) 0.0151(10) 0.0151(10) -0.0004(10) -0.0004(10) -0.0004(10)
O3 0.141(16) 0.185(12) 0.185(12) 0.000 0.000 0.000
O12 0.054(3) 0.062(3) 0.100(4) 0.000 0.000 0.038(2)

loop_
_atom_type_symbol
_atom_type_description
_atom_type_scat_dispersion_real
_atom_type_scat_dispersion_imag
_atom_type_scat_source
C C 0.0181 0.0091 'International Tables Vol C Tables 4.2.6.8 and 6.1.1.4'
H H 0.0000 0.0000 'International Tables Vol C Tables 4.2.6.8 and 6.1.1.4'
O O 0.0492 0.0322 'International Tables Vol C Tables 4.2.6.8 and 6.1.1.4'
F F 0.0727 0.0534 'International Tables Vol C Tables 4.2.6.8 and 6.1.1.4'
Tb Tb -9.1472 9.1891 'International Tables Vol C Tables 4.2.6.8 and 6.1.1.4'

loop_
_geom_angle_atom_site_label_1
_geom_angle_atom_site_label_2
_geom_angle_atom_site_label_3
_geom_angle
_geom_angle_site_symmetry_1
_geom_angle_site_symmetry_3
O12 Tb1 O12 79.63(10) 17_566 .
O12 Tb1 O12 79.63(10) 17_566 99_575
O12 Tb1 O12 129.8(3) . 99_575
O12 Tb1 O12 129.8(3) 17_566 115_564
O12 Tb1 O12 79.63(10) . 115_564
O12 Tb1 O12 79.63(10) 99_575 115_564
O12 Tb1 O2 139.81(7) 17_566 4_575
O12 Tb1 O2 77.11(13) . 4_575
O12 Tb1 O2 139.81(7) 99_575 4_575
O12 Tb1 O2 77.11(13) 115_564 4_575
O12 Tb1 O2 77.11(13) 17_566 99_575
O12 Tb1 O2 77.11(13) . 99_575
O12 Tb1 O2 139.81(7) 99_575 99_575
O12 Tb1 O2 139.81(7) 115_564 99_575
O2 Tb1 O2 66.04(11) 4_575 99_575
O12 Tb1 O2 139.81(7) 17_566 98
O12 Tb1 O2 139.81(7) . 98
O12 Tb1 O2 77.11(13) 99_575 98
O12 Tb1 O2 77.11(13) 115_564 98
O2 Tb1 O2 66.04(11) 4_575 98
O2 Tb1 O2 100.8(2) 99_575 98
O12 Tb1 O2 77.11(13) 17_566 .
O12 Tb1 O2 139.81(7) . .
O12 Tb1 O2 77.11(13) 99_575 .
O12 Tb1 O2 139.81(7) 115_564 .
O2 Tb1 O2 100.8(2) 4_575 .
O2 Tb1 O2 66.04(11) 99_575 .
O2 Tb1 O2 66.04(11) 98 .
O12 Tb1 O3 64.89(13) 17_566 .
O12 Tb1 O3 64.89(13) . .
O12 Tb1 O3 64.89(13) 99_575 .
O12 Tb1 O3 64.89(13) 115_564 .
O2 Tb1 O3 129.59(10) 4_575 .
O2 Tb1 O3 129.59(10) 99_575 .
O2 Tb1 O3 129.59(10) 98 .
O2 Tb1 O3 129.59(10) . .
O12 Tb1 Tb1 160.11(13) 17_566 105_665
O12 Tb1 Tb1 107.46(9) . 105_665
O12 Tb1 Tb1 107.46(9) 99_575 105_665
O12 Tb1 Tb1 70.11(13) 115_564 105_665
O2 Tb1 Tb1 33.29(4) 4_575 105_665
O2 Tb1 Tb1 86.26(9) 99_575 105_665
O2 Tb1 Tb1 33.29(4) 98 105_665
O2 Tb1 Tb1 86.26(9) . 105_665
O3 Tb1 Tb1 135.0 . 105_665
O12 Tb1 Tb1 107.46(9) 17_566 101_566
O12 Tb1 Tb1 70.11(13) . 101_566
O12 Tb1 Tb1 160.11(13) 99_575 101_566
O12 Tb1 Tb1 107.46(9) 115_564 101_566
O2 Tb1 Tb1 33.29(4) 4_575 101_566
O2 Tb1 Tb1 33.29(4) 99_575 101_566
O2 Tb1 Tb1 86.26(9) 98 101_566
O2 Tb1 Tb1 86.26(9) . 101_566
O3 Tb1 Tb1 135.0 . 101_566
Tb1 Tb1 Tb1 60.0 105_665 101_566
O12 Tb1 Tb1 107.46(9) 17_566 5_564
O12 Tb1 Tb1 160.11(13) . 5_564
O12 Tb1 Tb1 70.11(13) 99_575 5_564
O12 Tb1 Tb1 107.46(9) 115_564 5_564
O2 Tb1 Tb1 86.26(9) 4_575 5_564
O2 Tb1 Tb1 86.26(9) 99_575 5_564
O2 Tb1 Tb1 33.29(4) 98 5_564
O2 Tb1 Tb1 33.29(4) . 5_564
O3 Tb1 Tb1 135.0 . 5_564
Tb1 Tb1 Tb1 60.0 105_665 5_564
Tb1 Tb1 Tb1 90.0 101_566 5_564
O12 C1 O12 130.6(8) . 109_665
O12 C1 C2 113.9(5) . .
O12 C1 C2 114.4(4) 109_665 .
O12 C1 C2 113.9(5) . 98
O12 C1 C2 114.4(4) 109_665 98
C2 C1 C2 24.5(10) . 98
C3 C2 C1 122.0(6) . .
C2 C3 C4 123.7(10) . .
C2 C3 H3 118.1 . .
C4 C3 H3 118.1 . .
C5 C4 C3 117.5(9) . .
C5 C4 H4 121.3 . .
C3 C4 H4 121.3 . .
Tb1 O2 Tb1 113.43(8) 5_564 9_465
Tb1 O2 Tb1 113.43(8) 5_564 .
Tb1 O2 Tb1 113.43(8) 9_465 .
C1 O12 Tb1 134.6(5) . .

loop_
_geom_bond_atom_site_label_1
_geom_bond_atom_site_label_2
_geom_bond_distance
_geom_bond_site_symmetry_2
Tb1 O12 2.332(4) 17_566
Tb1 O12 2.332(4) .
Tb1 O12 2.332(4) 99_575
Tb1 O12 2.332(4) 115_564
Tb1 O2 2.3367(12) 4_575
Tb1 O2 2.3367(12) 99_575
Tb1 O2 2.3367(12) 98
Tb1 O2 2.3367(12) .
Tb1 O3 2.68(2) .
C1 O12 1.277(6) .
C1 O12 1.277(6) 109_665
C1 C2 1.508(5) .
C1 C2 1.508(5) 98
C2 C3 1.397(8) .
C3 C4 1.407(9) .
C3 H3 0.9500 .
C4 C5 1.394(9) .
C4 H4 0.9500 .
O2 Tb1 2.3367(12) 5_564
O2 Tb1 2.3367(12) 9_465

loop_
_platon_squeeze_void_nr
_platon_squeeze_void_average_x
_platon_squeeze_void_average_y
_platon_squeeze_void_average_z
_platon_squeeze_void_volume
_platon_squeeze_void_count_electrons
_platon_squeeze_void_content
1 0.378 -0.006 -0.003 12664 3622 ' '
